data_1100263
loop_
_publ_author_name
'Kocienski, P.'
'Marsch, M.'
'Harms, K.'
'Boche, G.'

_publ_section_title
;
A vinylic \a-carbamoyloxy boran with a carbenoid-type bonding situation
;
_journal_issue 3
_journal_name_full 'Acta Crystallographica Section E'
_journal_page_first o336
_journal_page_last o337
_journal_paper_doi 10.1107/S1600536802003215
_journal_volume 58
_journal_year 2002
_chemical_formula_moiety 'C25 H52 B1 N1 O3 Si1'
_chemical_formula_sum 'C25 H52 B N O3 Si'
_chemical_name_systematic
;
3,3-Diethyl-5-diisopropylamino-2-(2,4-dimethyl-3-(t-butyl-dimethylsilyloxy)-pe
ntyliden)-4-oxonia-3-borata-2,3-dihydrofuran
;
_space_group_IT_number 14
_symmetry_cell_setting monoclinic
_symmetry_space_group_name_Hall '-P 2yn'
_symmetry_space_group_name_H-M 'P 1 21/n 1'
_cell_angle_alpha 90
_cell_angle_beta 101.68(2)
_cell_angle_gamma 90
_cell_formula_units_Z 4
_cell_length_a 14.684(6)
_cell_length_b 9.355(1)
_cell_length_c 22.515(9)
_cell_volume 3028.817
_diffrn_ambient_temperature 193
_exptl_crystal_colour colorless.
_exptl_crystal_density_diffrn 0.995
_exptl_crystal_description needle
_refine_ls_R_factor_gt 5.89
_refine_ls_wR_factor_gt 5.89
_cod_original_sg_symbol_H-M 'P 21/n'
_cod_original_formula_sum 'C25 H52 B1 N1 O3 Si1'
_cod_database_code 1100263

loop_
_symmetry_equiv_pos_site_id
_symmetry_equiv_pos_as_xyz
1 x,y,z
2 1/2+x,1/2-y,1/2+z
3 -x,-y,-z
4 -1/2-x,-1/2+y,-1/2-z

loop_
_atom_site_label
_atom_site_type_symbol
_atom_site_fract_x
_atom_site_fract_y
_atom_site_fract_z
B1 B -0.0863(3) 0.3880(4) 0.63219(18)
O1 O -0.05233(16) 0.6150(2) 0.68841(10)
O2 O -0.11881(15) 0.5355(2) 0.59696(10)
C1 C -0.0441(2) 0.4605(4) 0.69673(16)
C2 C -0.0079(3) 0.4197(5) 0.75204(19)
H1 H -0.005(3) 0.325(5) 0.7562(18)
C3 C 0.0219(4) 0.5076(5) 0.8088(2)
H2 H 0.037(3) 0.605(5) 0.796(2)
C4 C 0.1097(3) 0.4618(5) 0.84798(19)
H3 H 0.11660 0.51490 0.88720
H4? H 0.11840 0.51610 0.88700
O3 O 0.10279(16) 0.3106(3) 0.86086(10)
Si1 Si 0.13984(6) 0.22269(11) 0.92340(4)
C5 C 0.0881(3) 0.2950(5) 0.98653(17)
H5 H 0.10910 0.23760 1.02310
H6 H 0.02010 0.29100 0.97500
H7 H 0.10780 0.39440 0.99460
C6 C 0.2679(3) 0.2308(5) 0.9465(2)
H8 H 0.28850 0.16810 0.98150
H9 H 0.28710 0.32920 0.95750
H10 H 0.29600 0.19930 0.91280
C7 C 0.1014(3) 0.0354(5) 0.90311(18)
C8 C 0.1355(5) -0.0655(6) 0.9554(2)
H11 H 0.11190 -0.03400 0.99100
H12 H 0.20360 -0.06550 0.96500
H13 H 0.11290 -0.16230 0.94410
C9 C 0.1393(4) -0.0128(5) 0.8480(2)
H14 H 0.11670 0.05180 0.81390
H15 H 0.11800 -0.11030 0.83680
H16 H 0.20740 -0.01080 0.85780
C10 C -0.0064(3) 0.0318(6) 0.8857(3)
H17 H -0.03240 0.06190 0.92050
H18 H -0.02720 -0.06560 0.87390
H19 H -0.02780 0.09700 0.85160
C11 C -0.1772(3) 0.2943(4) 0.6325(2)
H20 H -0.200(2) 0.252(4) 0.5930(18)
H21 H -0.158(3) 0.214(5) 0.6611(18)
C12 C -0.2568(3) 0.3723(5) 0.6520(2)
H22 H -0.30770 0.30510 0.65290
H23 H -0.27890 0.44930 0.62320
H24 H -0.23530 0.41290 0.69260
C13 C -0.0115(3) 0.3166(4) 0.5991(2)
H25 H 0.012(3) 0.240(4) 0.6222(17)
H26 H -0.045(3) 0.281(4) 0.5574(18)
C14 C 0.0688(3) 0.4131(5) 0.5903(2)
H27 H 0.11490 0.35630 0.57480
H28 H 0.09780 0.45600 0.62920
H29 H 0.04490 0.48890 0.56120
C15 C -0.0951(2) 0.6402(4) 0.63183(15)
N1 N -0.10997(19) 0.7748(3) 0.61510(12)
C16 C -0.1566(3) 0.8062(4) 0.55203(16)
H30 H -0.166(2) 0.717(4) 0.5315(13)
C17 C -0.2498(3) 0.8737(5) 0.5495(2)
H31 H -0.28180 0.88410 0.50710
H32 H -0.24160 0.96800 0.56880
H33 H -0.28690 0.81300 0.57100
C18 C -0.0932(4) 0.8947(5) 0.52033(19)
H34 H -0.12180 0.90410 0.47720
H35 H -0.03290 0.84700 0.52450
H36 H -0.08440 0.98970 0.53890
C19 C -0.0802(3) 0.8962(4) 0.65749(18)
H37 H -0.102(2) 0.975(4) 0.6307(16)
C20 C -0.1303(4) 0.8964(5) 0.71037(19)
H38 H -0.12060 0.98860 0.73140
H39 H -0.10550 0.81960 0.73860
H40 H -0.19690 0.88120 0.69520
C21 C 0.0239(3) 0.9069(5) 0.6762(2)
H41 H 0.04770 0.82530 0.70200
H42 H 0.04050 0.99590 0.69880
H43 H 0.05150 0.90660 0.64010
C22 C -0.0586(4) 0.5000(7) 0.8490(2)
H44 H -0.07210 0.39980 0.85650
H45 H -0.11510 0.54660 0.82680
H46 H -0.03690 0.54890 0.88770
C23? C 0.1766(10) 0.526(2) 0.8083(5)
H47? H 0.14370 0.59730 0.77860
C24? C 0.2545(10) 0.594(3) 0.8533(8)
H48? H 0.28090 0.52440 0.88450
H49? H 0.23030 0.67610 0.87240
H50? H 0.30300 0.62670 0.83220
C25? C 0.218(2) 0.408(4) 0.7768(16)
H51? H 0.26800 0.44720 0.75880
H52? H 0.16950 0.36740 0.74480
H53? H 0.24270 0.33370 0.80620
C26 C 0.2064(7) 0.4703(13) 0.8266(6)
H54 H 0.25750 0.43610 0.85990
C27 C 0.2273(15) 0.6199(18) 0.8083(13)
H55 H 0.29120 0.62430 0.80190
H56 H 0.22000 0.68680 0.84050
H57 H 0.18410 0.64580 0.77070
C28 C 0.2056(12) 0.384(2) 0.7704(6)
H58 H 0.19030 0.28460 0.77770
H59 H 0.26710 0.38850 0.75980
H60 H 0.15890 0.42320 0.73700

loop_
_atom_type_symbol
_atom_type_radius_bond
C 0.68
H 0.23
B 0.83
N 0.68
O 0.68
Si 1.20
